data_7131605
loop_
_publ_author_name
'Almushaikeh, Alaa M.'
'Wang, Hong'
'Guti&#xe9;rrez-Arzaluz, Luis'
'Yin, Jun'
'Huang, Ren-Wu'
'Bakr, Osman M.'
'Mohammed, Omar F.'

_publ_section_title
;
 Zero-dimensional Cu(I)-based organometallic halide with green
 cluster-centred emission for high resolution X-ray imaging screens.
;
_journal_issue 30
_journal_name_full 'Chemical communications (Cambridge, England)'
_journal_page_first 4447
_journal_page_last 4450
_journal_paper_doi 10.1039/d3cc00730h
_journal_volume 59
_journal_year 2023
_chemical_formula_moiety 'Cu4 I6, C24 H48 O12 Rb2, 0.5(C6 H12 O2)'
_chemical_formula_sum 'C27 H54 Cu4 I6 O13 Rb2'
_chemical_formula_weight 1773.20
_space_group_crystal_system orthorhombic
_space_group_IT_number 62
_space_group_name_Hall '-P 2ac 2n'
_space_group_name_H-M_alt 'P n m a'
_atom_sites_solution_hydrogens geom
_atom_sites_solution_primary dual
_audit_creation_date 2023-01-25
_audit_creation_method
;
Olex2 1.2
(compiled 2018.05.29 svn.r3508 for OlexSys, GUI svn.r5506)
;
_audit_update_record
;
2023-01-25 deposited with the CCDC.	2023-03-14 downloaded from the CCDC.
;
_cell_angle_alpha 90
_cell_angle_beta 90
_cell_angle_gamma 90
_cell_formula_units_Z 4
_cell_length_a 30.888(15)
_cell_length_b 15.243(8)
_cell_length_c 10.929(6)
_cell_measurement_reflns_used 9931
_cell_measurement_temperature 260(2)
_cell_measurement_theta_max 28.509
_cell_measurement_theta_min 2.288
_cell_volume 5146(5)
_computing_cell_refinement 'SAINT V8.38A (?, 2016)'
_computing_data_reduction 'SAINT V8.38A (?, 2016)'
_computing_molecular_graphics 'Olex2 (Dolomanov et al., 2009)'
_computing_publication_material 'Olex2 (Dolomanov et al., 2009)'
_computing_structure_refinement 'ShelXL (Sheldrick, 2015)'
_computing_structure_solution 'ShelXT (Sheldrick, 2015)'
_diffrn_ambient_temperature 260.0
_diffrn_detector 'Bruker APEX2 area detector'
_diffrn_detector_area_resol_mean 7.9
_diffrn_detector_type 'CCD area detector'
_diffrn_measured_fraction_theta_full 0.990
_diffrn_measured_fraction_theta_max 0.993
_diffrn_measurement_device 'three-circle diffractometer'
_diffrn_measurement_device_type 'CCD area detector'
_diffrn_measurement_method '\w and \f scans'
_diffrn_radiation_monochromator 'mirror optics'
_diffrn_radiation_probe x-ray
_diffrn_radiation_type MoK\a
_diffrn_radiation_wavelength 0.71073
_diffrn_reflns_av_R_equivalents 0.0372
_diffrn_reflns_av_unetI/netI 0.0282
_diffrn_reflns_Laue_measured_fraction_full 0.990
_diffrn_reflns_Laue_measured_fraction_max 0.993
_diffrn_reflns_limit_h_max 44
_diffrn_reflns_limit_h_min -42
_diffrn_reflns_limit_k_max 21
_diffrn_reflns_limit_k_min -21
_diffrn_reflns_limit_l_max 14
_diffrn_reflns_limit_l_min -15
_diffrn_reflns_number 48321
_diffrn_reflns_point_group_measured_fraction_full 0.990
_diffrn_reflns_point_group_measured_fraction_max 0.993
_diffrn_reflns_theta_full 25.242
_diffrn_reflns_theta_max 30.471
_diffrn_reflns_theta_min 2.283
_diffrn_source 'microfocus sealed X-ray tube'
_diffrn_source_type 'Incoatec I\ms'
_exptl_absorpt_coefficient_mu 7.157
_exptl_absorpt_correction_T_max 0.7461
_exptl_absorpt_correction_T_min 0.5986
_exptl_absorpt_correction_type multi-scan
_exptl_absorpt_process_details
;
SADABS-2016/2 (Bruker,2016/2) was used for absorption correction.
wR2(int) was 0.0688 before and 0.0469 after correction.
The Ratio of minimum to maximum transmission is 0.8023.
The \l/2 correction factor is Not present.
;
_exptl_crystal_colour colourless
_exptl_crystal_colour_primary colourless
_exptl_crystal_density_diffrn 2.289
_exptl_crystal_description block
_exptl_crystal_F_000 3312
_exptl_crystal_size_max 0.25
_exptl_crystal_size_mid 0.21
_exptl_crystal_size_min 0.13
_refine_diff_density_max 0.844
_refine_diff_density_min -0.984
_refine_diff_density_rms 0.131
_refine_ls_extinction_method none
_refine_ls_goodness_of_fit_ref 1.089
_refine_ls_hydrogen_treatment constr
_refine_ls_matrix_type full
_refine_ls_number_parameters 444
_refine_ls_number_reflns 8044
_refine_ls_number_restraints 638
_refine_ls_restrained_S_all 1.070
_refine_ls_R_factor_all 0.0713
_refine_ls_R_factor_gt 0.0383
_refine_ls_shift/su_max 0.001
_refine_ls_shift/su_mean 0.000
_refine_ls_structure_factor_coef Fsqd
_refine_ls_weighting_details 'w=1/[\s^2^(Fo^2^)+(0.0118P)^2^+24.0806P] where P=(Fo^2^+2Fc^2^)/3'
_refine_ls_weighting_scheme calc
_refine_ls_wR_factor_gt 0.0693
_refine_ls_wR_factor_ref 0.0905
_reflns_Friedel_coverage 0.000
_reflns_number_gt 5656
_reflns_number_total 8044
_reflns_threshold_expression 'I > 2\s(I)'
_cod_data_source_file d3cc00730h2.cif
_cod_data_source_block 20221102a_rbcui_0m
_cod_database_code 7131605
_shelx_shelxl_version_number 2018/3
_shelx_space_group_comment
;
The symmetry employed for this shelxl refinement is uniquely defined
by the following loop, which should always be used as a source of
symmetry information in preference to the above space-group names.
They are only intended as comments.
;
_shelx_estimated_absorpt_t_max 0.456
_shelx_estimated_absorpt_t_min 0.268
_olex2_refinement_description
;
1. Fixed Uiso
 At 1.2 times of:
  All C(H,H) groups
 At 1.5 times of:
  All C(H,H,H) groups
2. Restrained distances
 C25-C24 \\sim C14-C23 \\sim C26-C11 \\sim C13-C7 \\sim C12-C6 \\sim C15-C4
 with sigma of 0.01
 O2-C25 \\sim O2-C23 \\sim O5-C24 \\sim O5-C4 \\sim O8-C15 \\sim O8-C6 \\sim
O10-C12 \\sim O10-C7 \\sim O4-C13
 \\sim O4-C26 \\sim O6-C11 \\sim O6-C14
 with sigma of 0.01
 C2-C1 \\sim C27-C1
 with sigma of 0.01
 C2-O13 \\sim O13-C27
 with sigma of 0.01
 O3-C9 \\sim O3-C5 \\sim O7-C18 \\sim O7-C10 \\sim O12-C20 \\sim O12-C8 \\sim
O9-C16 \\sim O9-C19 \\sim O1-C17
 \\sim O1-C3 \\sim O11-C21 \\sim O11-C22
 with sigma of 0.01
 C9-C22 \\sim C21-C3 \\sim C17-C19 \\sim C8-C16 \\sim C10-C20 \\sim C18-C5
 with sigma of 0.01
3. Uiso/Uaniso restraints and constraints
O2 \\sim O4 \\sim O5 \\sim O6 \\sim O8 \\sim O10 \\sim C4 \\sim C6 \\sim C7
\\sim C11 \\sim C12 \\sim C13 \\sim C14 \\sim C15 \\sim C23 \\sim C24 \\sim C25
\\sim C26: within 2A with sigma of 0.01 and sigma for terminal atoms of 0.02
O13 \\sim C1 \\sim C2 \\sim C27: within 2A with sigma of 0.01 and sigma for
terminal atoms of 0.02
O1 \\sim O3 \\sim O7 \\sim O9 \\sim O11 \\sim O12 \\sim C3 \\sim C5 \\sim C8
\\sim C9 \\sim C10 \\sim C16 \\sim C17 \\sim C18 \\sim C19 \\sim C20 \\sim C21
\\sim C22: within 2A with sigma of 0.01 and sigma for terminal atoms of 0.02
C27 \\sim O13 \\sim C1 \\sim C2: within 2A with sigma of 0.01 and sigma for
terminal atoms of 0.02
Uanis(C27) \\sim Ueq, Uanis(C1) \\sim Ueq, Uanis(C2) \\sim Ueq, Uanis(O13)
\\sim Ueq: with sigma of 0.01 and sigma for terminal atoms of 0.02
4. Rigid body (RIGU) restrains
 O2, O4, O5, O6, O8, O10, C4, C6, C7, C11, C12, C13, C14, C15, C23, C24, C25,
 C26
 with sigma for 1-2 distances of 0.0001 and sigma for 1-3 distances of 0.0001
 O1, O3, O7, O9, O11, O12, C3, C5, C8, C9, C10, C16, C17, C18, C19, C20, C21,
 C22
 with sigma for 1-2 distances of 0.0001 and sigma for 1-3 distances of 0.0001
5. Others
 Fixed Sof: Cu3(0.4375) Cu4(0.875) Cu5(0.4375) Cu6(0.125) Cu7(0.0625)
 Cu8(0.0625) O2(0.5) O4(0.5) O5(0.5) O6(0.5) O8(0.5) O10(0.5) C4(0.5) H4A(0.5)
 H4B(0.5) C6(0.5) H6A(0.5) H6B(0.5) C7(0.5) H7A(0.5) H7B(0.5) C11(0.5)
 H11A(0.5) H11B(0.5) C12(0.5) H12A(0.5) H12B(0.5) C13(0.5) H13A(0.5) H13B(0.5)
 C14(0.5) H14A(0.5) H14B(0.5) C15(0.5) H15A(0.5) H15B(0.5) C23(0.5) H23A(0.5)
 H23B(0.5) C24(0.5) H24A(0.5) H24B(0.5) C25(0.5) H25A(0.5) H25B(0.5) C26(0.5)
 H26A(0.5) H26B(0.5) O1(0.5) O3(0.5) O7(0.5) O9(0.5) O11(0.5) O12(0.5) C3(0.5)
 H3A(0.5) H3B(0.5) C5(0.5) H5A(0.5) H5B(0.5) C8(0.5) H8A(0.5) H8B(0.5) C9(0.5)
 H9A(0.5) H9B(0.5) C10(0.5) H10A(0.5) H10B(0.5) C16(0.5) H16A(0.5) H16B(0.5)
 C17(0.5) H17A(0.5) H17B(0.5) C18(0.5) H18A(0.5) H18B(0.5) C19(0.5) H19A(0.5)
 H19B(0.5) C20(0.5) H20A(0.5) H20B(0.5) C21(0.5) H21A(0.5) H21B(0.5) C22(0.5)
 H22A(0.5) H22B(0.5) O13(0.5) C2(0.5) H2A(0.5) H2B(0.5) H2C(0.5) C27(0.5)
 H27A(0.5) H27B(0.5) H27C(0.5)
6.a Secondary CH2 refined with riding coordinates:
 C4(H4A,H4B), C6(H6A,H6B), C7(H7A,H7B), C11(H11A,H11B), C12(H12A,H12B),
 C13(H13A,H13B), C14(H14A,H14B), C15(H15A,H15B), C23(H23A,H23B), C24(H24A,H24B),
  C25(H25A,H25B), C26(H26A,H26B), C3(H3A,H3B), C5(H5A,H5B), C8(H8A,H8B), C9(H9A,
 H9B), C10(H10A,H10B), C16(H16A,H16B), C17(H17A,H17B), C18(H18A,H18B), C19(H19A,
 H19B), C20(H20A,H20B), C21(H21A,H21B), C22(H22A,H22B)
6.b Idealised Me refined as rotating group:
 C2(H2A,H2B,H2C), C27(H27A,H27B,H27C)
;
_olex2_submission_special_instructions 'No special instructions were received'

loop_
_space_group_symop_operation_xyz
'x, y, z'
'-x+1/2, -y, z+1/2'
'-x, y+1/2, -z'
'x+1/2, -y+1/2, -z+1/2'
'-x, -y, -z'
'x-1/2, y, -z-1/2'
'x, -y-1/2, z'
'-x-1/2, y-1/2, z-1/2'

loop_
_atom_site_label
_atom_site_type_symbol
_atom_site_fract_x
_atom_site_fract_y
_atom_site_fract_z
_atom_site_U_iso_or_equiv
_atom_site_adp_type
_atom_site_occupancy
_atom_site_site_symmetry_order
_atom_site_calc_flag
_atom_site_refinement_flags_posn
_atom_site_refinement_flags_adp
_atom_site_refinement_flags_occupancy
_atom_site_disorder_assembly
_atom_site_disorder_group
I1 I 0.57826(2) 1.39625(2) 1.18213(3) 0.05100(10) Uani 1 1 d . . . . .
I2 I 0.70244(2) 1.250000 1.21720(5) 0.05408(13) Uani 1 2 d S T P . .
I3 I 0.54928(2) 1.250000 0.84163(5) 0.05814(14) Uani 1 2 d S T P . .
I4 I 0.67309(2) 1.39573(3) 0.87606(4) 0.05869(11) Uani 1 1 d . . . . .
Cu3 Cu 0.57202(3) 1.250000 1.06450(10) 0.0473(2) Uani 0.875 2 d S T P A 1
Cu4 Cu 0.64902(2) 1.34066(5) 1.08729(7) 0.04849(18) Uani 0.875 1 d . . . A 1
Cu5 Cu 0.63085(4) 1.250000 0.87375(10) 0.0531(3) Uani 0.875 2 d S T P A 1
Cu6 Cu 0.60198(19) 1.1579(4) 0.9771(5) 0.0604(14) Uani 0.125 1 d . . . A 2
Cu7 Cu 0.6191(3) 1.250000 1.1929(8) 0.059(2) Uani 0.125 2 d S T P A 2
Cu8 Cu 0.6762(3) 1.250000 1.0051(9) 0.069(2) Uani 0.125 2 d S T P A 2
Rb1 Rb 0.48135(2) 1.250000 1.30720(7) 0.05047(17) Uani 1 2 d S T P A .
O2 O 0.4352(3) 1.3902(6) 1.1512(9) 0.0762(17) Uani 0.5 1 d D U . A -1
O4 O 0.4379(3) 1.2907(6) 1.5500(9) 0.085(2) Uani 0.5 1 d D U . A -1
O5 O 0.4410(3) 1.2171(5) 1.0633(9) 0.0815(19) Uani 0.5 1 d D U . A -1
O6 O 0.4557(3) 1.4300(6) 1.3910(8) 0.0760(18) Uani 0.5 1 d D U . A -1
O8 O 0.4382(3) 1.0818(6) 1.2334(8) 0.0779(18) Uani 0.5 1 d D U . A -1
O10 O 0.4560(4) 1.1143(6) 1.4767(9) 0.092(2) Uani 0.5 1 d D U . A -1
C4 C 0.4232(5) 1.1337(7) 1.0355(15) 0.0859(17) Uani 0.5 1 d D U . A -1
H4A H 0.426520 1.121302 0.948998 0.103 Uiso 0.5 1 calc R . . A -1
H4B H 0.392496 1.133173 1.054764 0.103 Uiso 0.5 1 calc R . . A -1
C6 C 0.4544(6) 1.0156(9) 1.3119(13) 0.0853(19) Uani 0.5 1 d D U . A -1
H6A H 0.485767 1.014835 1.308447 0.102 Uiso 0.5 1 calc R . . A -1
H6B H 0.443854 0.958697 1.285571 0.102 Uiso 0.5 1 calc R . . A -1
C7 C 0.4367(5) 1.1370(9) 1.5905(12) 0.0896(19) Uani 0.5 1 d D U . A -1
H7A H 0.444168 1.093713 1.652087 0.108 Uiso 0.5 1 calc R . . A -1
H7B H 0.405480 1.138592 1.582398 0.108 Uiso 0.5 1 calc R . . A -1
C11 C 0.4439(5) 1.4419(9) 1.5145(9) 0.0771(17) Uani 0.5 1 d D U . A -1
H11A H 0.412692 1.446674 1.520744 0.092 Uiso 0.5 1 calc R . . A -1
H11B H 0.456482 1.496071 1.544790 0.092 Uiso 0.5 1 calc R . . A -1
C12 C 0.4403(5) 1.0327(8) 1.4364(13) 0.0865(18) Uani 0.5 1 d D U . A -1
H12A H 0.408914 1.032554 1.439830 0.104 Uiso 0.5 1 calc R . . A -1
H12B H 0.450845 0.986694 1.490005 0.104 Uiso 0.5 1 calc R . . A -1
C13 C 0.4528(5) 1.2221(7) 1.6261(13) 0.0903(18) Uani 0.5 1 d D U . A -1
H13A H 0.443854 1.233945 1.709650 0.108 Uiso 0.5 1 calc R . . A -1
H13B H 0.484145 1.221205 1.624364 0.108 Uiso 0.5 1 calc R . . A -1
C14 C 0.4400(5) 1.4924(9) 1.3061(11) 0.0770(18) Uani 0.5 1 d D U . A -1
H14A H 0.451395 1.549596 1.327945 0.092 Uiso 0.5 1 calc R . . A -1
H14B H 0.408721 1.495276 1.313356 0.092 Uiso 0.5 1 calc R . . A -1
C15 C 0.4455(5) 1.0674(10) 1.1074(10) 0.0846(17) Uani 0.5 1 d D U . A -1
H15A H 0.435098 1.009571 1.084811 0.101 Uiso 0.5 1 calc R . . A -1
H15B H 0.476311 1.069842 1.090587 0.101 Uiso 0.5 1 calc R . . A -1
C23 C 0.4509(5) 1.4748(8) 1.1793(11) 0.0764(16) Uani 0.5 1 d D U . A -1
H23A H 0.437539 1.518091 1.126291 0.092 Uiso 0.5 1 calc R . . A -1
H23B H 0.481992 1.477218 1.167841 0.092 Uiso 0.5 1 calc R . . A -1
C24 C 0.4218(5) 1.2861(7) 0.9955(13) 0.0836(17) Uani 0.5 1 d D U . A -1
H24A H 0.391115 1.289119 1.013947 0.100 Uiso 0.5 1 calc R . . A -1
H24B H 0.425011 1.274768 0.908652 0.100 Uiso 0.5 1 calc R . . A -1
C25 C 0.4423(5) 1.3691(9) 1.0262(10) 0.0805(18) Uani 0.5 1 d D U . A -1
H25A H 0.473161 1.365195 1.010647 0.097 Uiso 0.5 1 calc R . . A -1
H25B H 0.430555 1.415227 0.974915 0.097 Uiso 0.5 1 calc R . . A -1
C26 C 0.4590(5) 1.3685(7) 1.5891(13) 0.0789(17) Uani 0.5 1 d D U . A -1
H26A H 0.490055 1.362019 1.580569 0.095 Uiso 0.5 1 calc R . . A -1
H26B H 0.452504 1.379573 1.674567 0.095 Uiso 0.5 1 calc R . . A -1
Rb2 Rb 0.77616(3) 1.250000 0.89897(8) 0.0563(2) Uani 1 2 d S T P A .
O1 O 0.8254(3) 1.3906(6) 1.0394(10) 0.0726(15) Uani 0.5 1 d D U . A -1
O3 O 0.8196(3) 1.0821(6) 0.9581(9) 0.0765(16) Uani 0.5 1 d D U . A -1
O7 O 0.7896(3) 1.1134(6) 0.7110(10) 0.0820(17) Uani 0.5 1 d D U . A -1
O9 O 0.7954(3) 1.4221(7) 0.7970(9) 0.0796(17) Uani 0.5 1 d D U . A -1
O11 O 0.8196(3) 1.2187(5) 1.1308(9) 0.0740(17) Uani 0.5 1 d D U . A -1
O12 O 0.7975(3) 1.2874(6) 0.6262(10) 0.0845(19) Uani 0.5 1 d D U . A -1
C3 C 0.8213(5) 1.3711(9) 1.1639(11) 0.0764(15) Uani 0.5 1 d D U . A -1
H3A H 0.790950 1.367521 1.186109 0.092 Uiso 0.5 1 calc R . . A -1
H3B H 0.834679 1.416907 1.212512 0.092 Uiso 0.5 1 calc R . . A -1
C5 C 0.8139(6) 1.0134(9) 0.8767(14) 0.083(2) Uani 0.5 1 d D U . A -1
H5A H 0.787843 0.982062 0.899704 0.100 Uiso 0.5 1 calc R . . A -1
H5B H 0.838019 0.973213 0.886258 0.100 Uiso 0.5 1 calc R . . A -1
C8 C 0.7813(5) 1.3716(7) 0.6012(15) 0.0849(18) Uani 0.5 1 d D U . A -1
H8A H 0.750724 1.374131 0.621562 0.102 Uiso 0.5 1 calc R . . A -1
H8B H 0.784443 1.384538 0.514809 0.102 Uiso 0.5 1 calc R . . A -1
C9 C 0.8120(5) 1.0706(10) 1.0831(10) 0.0789(15) Uani 0.5 1 d D U . A -1
H9A H 0.820677 1.011846 1.106957 0.095 Uiso 0.5 1 calc R . . A -1
H9B H 0.781342 1.076848 1.099635 0.095 Uiso 0.5 1 calc R . . A -1
C10 C 0.7980(5) 1.1372(10) 0.5893(12) 0.0863(17) Uani 0.5 1 d D U . A -1
H10A H 0.787574 1.091777 0.534540 0.104 Uiso 0.5 1 calc R . . A -1
H10B H 0.828956 1.143575 0.576952 0.104 Uiso 0.5 1 calc R . . A -1
C16 C 0.8053(5) 1.4369(10) 0.6742(10) 0.0840(16) Uani 0.5 1 d D U . A -1
H16A H 0.836182 1.430457 0.660847 0.101 Uiso 0.5 1 calc R . . A -1
H16B H 0.796861 1.495775 0.650679 0.101 Uiso 0.5 1 calc R . . A -1
C17 C 0.8024(4) 1.4664(8) 1.0088(12) 0.0773(17) Uani 0.5 1 d D U . A -1
H17A H 0.815086 1.515158 1.053105 0.093 Uiso 0.5 1 calc R . . A -1
H17B H 0.772929 1.459591 1.037740 0.093 Uiso 0.5 1 calc R . . A -1
C18 C 0.8106(5) 1.0365(8) 0.7474(13) 0.0833(18) Uani 0.5 1 d D U . A -1
H18A H 0.839807 1.038918 0.715141 0.100 Uiso 0.5 1 calc R . . A -1
H18B H 0.796163 0.988089 0.706556 0.100 Uiso 0.5 1 calc R . . A -1
C19 C 0.8008(5) 1.4898(9) 0.8791(13) 0.0790(18) Uani 0.5 1 d D U . A -1
H19A H 0.777330 1.531144 0.867521 0.095 Uiso 0.5 1 calc R . . A -1
H19B H 0.827511 1.519971 0.858673 0.095 Uiso 0.5 1 calc R . . A -1
C20 C 0.7760(4) 1.2209(7) 0.5623(14) 0.0867(17) Uani 0.5 1 d D U . A -1
H20A H 0.776780 1.232694 0.475084 0.104 Uiso 0.5 1 calc R . . A -1
H20B H 0.745914 1.218012 0.587825 0.104 Uiso 0.5 1 calc R . . A -1
C21 C 0.8429(4) 1.2859(7) 1.1880(13) 0.0760(15) Uani 0.5 1 d D U . A -1
H21A H 0.872277 1.287252 1.156660 0.091 Uiso 0.5 1 calc R . . A -1
H21B H 0.844191 1.275297 1.275462 0.091 Uiso 0.5 1 calc R . . A -1
C22 C 0.8365(4) 1.1356(7) 1.1563(15) 0.0789(17) Uani 0.5 1 d D U . A -1
H22A H 0.833597 1.122639 1.242822 0.095 Uiso 0.5 1 calc R . . A -1
H22B H 0.866956 1.133519 1.135034 0.095 Uiso 0.5 1 calc R . . A -1
O13 O 0.5565(3) 1.2678(9) 0.4809(8) 0.108(4) Uani 0.5 1 d D U . B -1
C1 C 0.5944(3) 1.250000 0.5062(8) 0.065(2) Uani 1 2 d DS TU P . .
C2 C 0.6258(4) 1.3241(7) 0.525(2) 0.067(4) Uani 0.5 1 d D U . B -1
H2A H 0.649918 1.316948 0.470108 0.100 Uiso 0.5 1 calc GR . . B -1
H2B H 0.635901 1.323781 0.607635 0.100 Uiso 0.5 1 calc GR . . B -1
H2C H 0.611632 1.378834 0.507762 0.100 Uiso 0.5 1 calc GR . . B -1
C27 C 0.6119(5) 1.1612(7) 0.513(3) 0.087(6) Uani 0.5 1 d D U . B -1
H27A H 0.590538 1.120059 0.485302 0.131 Uiso 0.5 1 calc GR . . B -1
H27B H 0.619645 1.148103 0.596106 0.131 Uiso 0.5 1 calc GR . . B -1
H27C H 0.637178 1.157042 0.462081 0.131 Uiso 0.5 1 calc GR . . B -1

loop_
_atom_site_aniso_label
_atom_site_aniso_U_11
_atom_site_aniso_U_22
_atom_site_aniso_U_33
_atom_site_aniso_U_23
_atom_site_aniso_U_13
_atom_site_aniso_U_12
I1 0.05306(19) 0.04692(19) 0.0530(2) -0.00461(15) 0.00627(15) 0.00592(15)
I2 0.0436(2) 0.0586(3) 0.0600(3) 0.000 -0.0085(2) 0.000
I3 0.0553(3) 0.0679(4) 0.0512(3) 0.000 -0.0122(2) 0.000
I4 0.0567(2) 0.0585(2) 0.0608(2) 0.01567(18) 0.00777(17) -0.00608(17)
Cu3 0.0439(5) 0.0522(6) 0.0457(5) 0.000 0.0040(4) 0.000
Cu4 0.0476(4) 0.0457(4) 0.0521(4) -0.0017(3) 0.0019(3) -0.0027(3)
Cu5 0.0548(6) 0.0617(7) 0.0427(6) 0.000 0.0039(5) 0.000
Cu6 0.062(3) 0.062(4) 0.057(3) -0.010(3) -0.001(3) -0.003(3)
Cu7 0.056(4) 0.057(5) 0.065(5) 0.000 -0.001(4) 0.000
Cu8 0.051(4) 0.076(6) 0.080(6) 0.000 0.014(4) 0.000
Rb1 0.0469(4) 0.0550(4) 0.0495(4) 0.000 0.0023(3) 0.000
O2 0.084(4) 0.075(2) 0.070(2) 0.0021(18) 0.004(3) 0.013(3)
O4 0.110(4) 0.073(2) 0.072(3) -0.0023(17) -0.005(3) 0.003(2)
O5 0.100(4) 0.076(2) 0.069(3) -0.0048(17) -0.004(3) 0.007(2)
O6 0.086(4) 0.072(3) 0.0697(19) -0.0047(19) 0.005(2) 0.009(3)
O8 0.089(5) 0.065(3) 0.079(2) -0.0067(18) -0.007(2) -0.006(3)
O10 0.118(5) 0.075(2) 0.082(2) -0.002(2) 0.000(3) -0.002(3)
C4 0.102(4) 0.077(2) 0.079(2) -0.0065(18) -0.006(3) 0.006(2)
C6 0.099(5) 0.074(2) 0.083(2) -0.0016(18) -0.004(3) 0.002(3)
C7 0.116(5) 0.0735(19) 0.079(2) 0.0005(19) -0.004(3) 0.003(2)
C11 0.090(5) 0.072(2) 0.0700(19) -0.0049(19) 0.006(2) 0.006(2)
C12 0.104(5) 0.073(2) 0.083(2) -0.0007(18) -0.003(2) 0.004(2)
C13 0.118(5) 0.074(2) 0.079(2) 0.0005(17) -0.007(3) 0.003(2)
C14 0.082(5) 0.077(2) 0.0724(19) -0.0003(17) 0.009(2) 0.010(2)
C15 0.100(5) 0.074(2) 0.080(2) -0.0068(19) -0.006(2) 0.003(2)
C23 0.082(5) 0.075(2) 0.0721(19) 0.0005(18) 0.008(2) 0.013(2)
C24 0.099(4) 0.080(2) 0.073(2) -0.0003(18) 0.002(3) 0.009(2)
C25 0.093(5) 0.078(2) 0.071(2) 0.0004(18) 0.006(3) 0.011(2)
C26 0.096(4) 0.0718(19) 0.069(2) -0.0061(18) 0.004(2) 0.007(2)
Rb2 0.0561(4) 0.0398(4) 0.0731(5) 0.000 -0.0046(4) 0.000
O1 0.058(3) 0.061(2) 0.099(2) 0.0032(18) -0.001(2) -0.004(2)
O3 0.061(4) 0.064(2) 0.105(2) 0.0038(17) -0.002(2) 0.001(3)
O7 0.076(4) 0.067(3) 0.103(3) 0.001(2) -0.002(3) -0.005(3)
O9 0.073(4) 0.065(2) 0.101(2) 0.0083(17) 0.003(2) -0.001(3)
O11 0.062(3) 0.0665(19) 0.094(4) 0.0054(17) 0.003(3) 0.0015(17)
O12 0.083(4) 0.073(2) 0.098(4) 0.0069(17) 0.000(3) -0.0022(19)
C3 0.063(4) 0.0668(19) 0.099(2) 0.0044(18) 0.001(2) 0.0009(18)
C5 0.079(6) 0.066(2) 0.106(2) 0.0026(17) 0.000(2) -0.003(2)
C8 0.083(4) 0.073(2) 0.099(3) 0.0083(18) 0.003(3) -0.0017(19)
C9 0.066(4) 0.067(2) 0.105(2) 0.0040(18) -0.002(2) 0.003(2)
C10 0.082(5) 0.073(2) 0.104(3) 0.0041(18) 0.000(2) -0.003(2)
C16 0.080(4) 0.071(2) 0.101(2) 0.0087(18) 0.004(2) -0.001(2)
C17 0.064(4) 0.065(2) 0.103(2) 0.0059(18) 0.001(2) 0.000(3)
C18 0.077(5) 0.067(2) 0.105(2) 0.0024(18) -0.001(2) -0.005(3)
C19 0.068(5) 0.066(2) 0.103(2) 0.0068(17) 0.001(2) 0.002(2)
C20 0.083(4) 0.074(2) 0.102(3) 0.0044(17) -0.001(3) -0.0021(18)
C21 0.064(4) 0.0671(19) 0.097(3) 0.0045(17) 0.001(2) 0.0013(16)
C22 0.067(4) 0.0666(19) 0.103(3) 0.0051(18) -0.002(3) 0.0024(17)
O13 0.065(4) 0.189(12) 0.070(5) 0.010(8) 0.003(4) -0.006(8)
C1 0.062(4) 0.093(5) 0.041(4) 0.000 0.004(4) 0.000
C2 0.068(8) 0.052(7) 0.079(9) -0.007(7) -0.005(7) 0.027(6)
C27 0.114(11) 0.064(9) 0.083(9) -0.001(8) -0.009(10) -0.042(8)

loop_
_atom_type_symbol
_atom_type_description
_atom_type_scat_dispersion_real
_atom_type_scat_dispersion_imag
_atom_type_scat_source
C C 0.0033 0.0016 'International Tables Vol C Tables 4.2.6.8 and 6.1.1.4'
H H 0.0000 0.0000 'International Tables Vol C Tables 4.2.6.8 and 6.1.1.4'
Cu Cu 0.3201 1.2651 'International Tables Vol C Tables 4.2.6.8 and 6.1.1.4'
I I -0.4742 1.8119 'International Tables Vol C Tables 4.2.6.8 and 6.1.1.4'
O O 0.0106 0.0060 'International Tables Vol C Tables 4.2.6.8 and 6.1.1.4'
Rb Rb -0.9393 2.9676 'International Tables Vol C Tables 4.2.6.8 and 6.1.1.4'

loop_
_geom_angle_atom_site_label_1
_geom_angle_atom_site_label_2
_geom_angle_atom_site_label_3
_geom_angle
_geom_angle_site_symmetry_1
_geom_angle_site_symmetry_3
_geom_angle_publ_flag
Cu3 I1 Rb1 68.32(3) . . ?
Cu4 I1 Cu3 64.95(3) . . ?
Cu4 I1 Rb1 126.57(4) . . ?
Cu6 I1 Cu7 67.0(2) 7_585 . ?
Cu6 I1 Rb1 110.14(15) 7_585 . ?
Cu7 I1 Rb1 82.35(17) . . ?
Cu4 I2 Cu4 64.82(5) . 7_585 ?
Cu4 I2 Rb2 83.67(4) . . ?
Cu4 I2 Rb2 83.67(4) 7_585 . ?
Cu7 I2 Rb2 117.3(2) . . ?
Cu8 I2 Cu7 64.8(3) . . ?
Cu8 I2 Rb2 52.5(2) . . ?
Cu3 I3 Cu5 65.99(4) . . ?
Cu3 I3 Cu6 44.13(13) . 7_585 ?
Cu5 I3 Cu6 45.91(14) . 7_585 ?
Cu4 I4 Cu5 65.17(3) . . ?
Cu4 I4 Cu6 42.92(13) . 7_585 ?
Cu4 I4 Rb2 89.56(3) . . ?
Cu5 I4 Cu6 45.81(15) . 7_585 ?
Cu5 I4 Rb2 85.57(4) . . ?
Cu6 I4 Cu8 62.4(2) 7_585 . ?
Cu6 I4 Rb2 119.10(14) 7_585 . ?
Cu8 I4 Rb2 56.90(18) . . ?
I1 Cu3 I1 119.50(6) 7_585 . ?
I1 Cu3 Cu4 57.22(3) . . ?
I1 Cu3 Cu4 108.84(4) 7_585 . ?
I1 Cu3 Cu4 57.21(3) 7_585 7_585 ?
I1 Cu3 Cu4 108.84(4) . 7_585 ?
I1 Cu3 Cu5 109.05(3) . . ?
I1 Cu3 Cu5 109.05(3) 7_585 . ?
I1 Cu3 Rb1 73.24(3) 7_585 . ?
I1 Cu3 Rb1 73.24(3) . . ?
I3 Cu3 I1 119.96(3) . 7_585 ?
I3 Cu3 I1 119.96(3) . . ?
I3 Cu3 Cu4 108.98(4) . 7_585 ?
I3 Cu3 Cu4 108.98(4) . . ?
I3 Cu3 Cu5 57.16(5) . . ?
I3 Cu3 Rb1 117.36(5) . . ?
Cu4 Cu3 Cu4 60.04(5) 7_585 . ?
Cu4 Cu3 Cu5 60.14(4) 7_585 . ?
Cu4 Cu3 Cu5 60.14(4) . . ?
Cu4 Cu3 Rb1 124.28(4) . . ?
Cu4 Cu3 Rb1 124.28(4) 7_585 . ?
Cu5 Cu3 Rb1 174.52(5) . . ?
I1 Cu4 I2 120.01(5) . . ?
I1 Cu4 I4 120.18(4) . . ?
I1 Cu4 Cu3 57.83(4) . . ?
I1 Cu4 Cu4 109.30(2) . 7_585 ?
I1 Cu4 Cu5 109.45(4) . . ?
I2 Cu4 Cu3 109.42(4) . . ?
I2 Cu4 Cu4 57.59(2) . 7_585 ?
I2 Cu4 Cu5 109.05(4) . . ?
I4 Cu4 I2 119.03(4) . . ?
I4 Cu4 Cu3 109.39(4) . . ?
I4 Cu4 Cu4 109.09(2) . 7_585 ?
I4 Cu4 Cu5 57.59(4) . . ?
Cu3 Cu4 Cu4 59.98(3) . 7_585 ?
Cu3 Cu4 Cu5 59.99(4) . . ?
Cu4 Cu4 Cu5 60.07(3) 7_585 . ?
I3 Cu5 I4 120.20(3) . 7_585 ?
I3 Cu5 I4 120.20(3) . . ?
I3 Cu5 Cu3 56.86(4) . . ?
I3 Cu5 Cu4 108.48(4) . . ?
I3 Cu5 Cu4 108.48(4) . 7_585 ?
I4 Cu5 I4 119.13(6) . 7_585 ?
I4 Cu5 Cu3 108.99(3) 7_585 . ?
I4 Cu5 Cu3 108.99(3) . . ?
I4 Cu5 Cu4 108.62(5) 7_585 . ?
I4 Cu5 Cu4 57.24(3) . . ?
I4 Cu5 Cu4 57.25(3) 7_585 7_585 ?
I4 Cu5 Cu4 108.62(5) . 7_585 ?
Cu3 Cu5 Cu4 59.87(4) . . ?
Cu3 Cu5 Cu4 59.87(4) . 7_585 ?
Cu4 Cu5 Cu4 59.86(5) 7_585 . ?
I1 Cu6 I3 120.2(2) 7_585 . ?
I1 Cu6 I4 121.8(3) 7_585 7_585 ?
I1 Cu6 Cu6 109.28(14) 7_585 7_585 ?
I1 Cu6 Cu7 57.62(18) 7_585 . ?
I1 Cu6 Cu8 108.6(3) 7_585 . ?
I3 Cu6 Cu6 57.45(13) . 7_585 ?
I3 Cu6 Cu7 109.0(2) . . ?
I3 Cu6 Cu8 108.2(3) . . ?
I4 Cu6 I3 117.1(2) 7_585 . ?
I4 Cu6 Cu6 108.37(14) 7_585 7_585 ?
I4 Cu6 Cu7 111.0(3) 7_585 . ?
I4 Cu6 Cu8 59.57(19) 7_585 . ?
Cu8 Cu6 Cu7 58.9(3) . . ?
I1 Cu7 I1 120.8(3) 7_585 . ?
I1 Cu7 I2 119.60(16) . . ?
I1 Cu7 I2 119.60(16) 7_585 . ?
I1 Cu7 Cu6 107.8(3) . . ?
I1 Cu7 Cu6 107.8(3) 7_585 7_585 ?
I1 Cu7 Cu6 55.35(18) 7_585 . ?
I1 Cu7 Cu6 55.35(18) . 7_585 ?
I1 Cu7 Cu8 106.6(2) 7_585 . ?
I1 Cu7 Cu8 106.6(2) . . ?
I2 Cu7 Cu6 105.9(3) . . ?
I2 Cu7 Cu6 105.9(3) . 7_585 ?
I2 Cu7 Cu8 55.2(3) . . ?
Cu6 Cu7 Cu6 60.3(3) 7_585 . ?
Cu8 Cu7 Cu6 58.9(3) . . ?
I2 Cu8 I4 121.2(2) . 7_585 ?
I2 Cu8 I4 121.2(2) . . ?
I2 Cu8 Cu6 112.7(3) . 7_585 ?
I2 Cu8 Cu6 112.7(3) . . ?
I2 Cu8 Cu7 59.9(3) . . ?
I2 Cu8 Rb2 91.3(3) . . ?
I4 Cu8 I4 115.1(4) 7_585 . ?
I4 Cu8 Cu6 110.3(4) 7_585 7_585 ?
I4 Cu8 Cu6 110.3(4) . . ?
I4 Cu8 Cu6 58.04(18) . 7_585 ?
I4 Cu8 Cu6 58.04(18) 7_585 . ?
I4 Cu8 Cu7 112.5(2) . . ?
I4 Cu8 Cu7 112.5(2) 7_585 . ?
I4 Cu8 Rb2 81.1(2) 7_585 . ?
I4 Cu8 Rb2 81.1(2) . . ?
Cu6 Cu8 Cu6 62.5(3) 7_585 . ?
Cu6 Cu8 Cu7 62.2(3) . . ?
Cu6 Cu8 Cu7 62.2(3) 7_585 . ?
Cu6 Cu8 Rb2 138.9(3) 7_585 . ?
Cu6 Cu8 Rb2 138.9(3) . . ?
Cu7 Cu8 Rb2 151.3(4) . . ?
Cu3 Rb1 I1 38.439(19) . . ?
O2 Rb1 I1 76.65(19) . . ?
O2 Rb1 Cu3 87.44(18) . . ?
O2 Rb1 C6 125.3(3) . . ?
O2 Rb1 C13 120.1(3) . . ?
O2 Rb1 C15 93.3(3) . . ?
O2 Rb1 C26 92.1(3) . . ?
O4 Rb1 I1 121.26(17) . . ?
O4 Rb1 Cu3 157.17(19) . . ?
O4 Rb1 O2 97.9(3) . . ?
O4 Rb1 C6 94.9(3) . . ?
O4 Rb1 C13 22.4(2) . . ?
O4 Rb1 C15 122.4(3) . . ?
O4 Rb1 C26 22.3(2) . . ?
O5 Rb1 I1 95.81(18) . . ?
O5 Rb1 Cu3 71.86(19) . . ?
O5 Rb1 O2 55.2(2) . . ?
O5 Rb1 O4 129.1(3) . . ?
O5 Rb1 O6 108.4(2) . . ?
O5 Rb1 O8 55.3(2) . . ?
O5 Rb1 C6 75.8(3) . . ?
O5 Rb1 C13 137.6(3) . . ?
O5 Rb1 C15 39.0(2) . . ?
O5 Rb1 C26 139.5(3) . . ?
O6 Rb1 I1 77.92(19) . . ?
O6 Rb1 Cu3 113.68(18) . . ?
O6 Rb1 O2 54.0(2) . . ?
O6 Rb1 O4 55.3(2) . . ?
O6 Rb1 O8 138.3(3) . . ?
O6 Rb1 C6 145.8(3) . . ?
O6 Rb1 C13 75.5(2) . . ?
O6 Rb1 C15 142.0(3) . . ?
O6 Rb1 C26 40.3(2) . . ?
O8 Rb1 I1 136.19(19) . . ?
O8 Rb1 Cu3 97.94(19) . . ?
O8 Rb1 O2 103.8(3) . . ?
O8 Rb1 O4 102.3(3) . . ?
O8 Rb1 C6 21.7(2) . . ?
O8 Rb1 C13 92.9(3) . . ?
O8 Rb1 C15 21.1(2) . . ?
O8 Rb1 C26 124.6(3) . . ?
O10 Rb1 I1 145.8(2) . . ?
O10 Rb1 Cu3 129.7(2) . . ?
O10 Rb1 O2 136.6(3) . . ?
O10 Rb1 O4 57.7(3) . . ?
O10 Rb1 O5 109.9(3) . . ?
O10 Rb1 O6 112.8(3) . . ?
O10 Rb1 O8 55.9(3) . . ?
O10 Rb1 C6 39.8(3) . . ?
O10 Rb1 C13 39.8(2) . . ?
O10 Rb1 C15 76.1(3) . . ?
O10 Rb1 C26 76.1(3) . . ?
C6 Rb1 I1 136.2(3) . . ?
C6 Rb1 Cu3 100.0(3) . . ?
C6 Rb1 C15 37.7(3) . . ?
C13 Rb1 I1 125.5(2) . . ?
C13 Rb1 Cu3 147.0(2) . . ?
C13 Rb1 C6 79.4(3) . . ?
C13 Rb1 C15 114.0(3) . . ?
C13 Rb1 C26 36.6(3) . . ?
C15 Rb1 I1 116.3(2) . . ?
C15 Rb1 Cu3 79.2(2) . . ?
C26 Rb1 I1 99.0(2) . . ?
C26 Rb1 Cu3 136.1(2) . . ?
C26 Rb1 C6 115.4(3) . . ?
C26 Rb1 C15 144.6(3) . . ?
C23 O2 Rb1 110.8(8) . . ?
C23 O2 C25 111.3(10) . . ?
C25 O2 Rb1 107.7(8) . . ?
C13 O4 Rb1 102.7(8) . . ?
C13 O4 C26 107.0(9) . . ?
C26 O4 Rb1 103.3(8) . . ?
C4 O5 Rb1 120.3(8) . . ?
C24 O5 Rb1 121.1(6) . . ?
C24 O5 C4 112.9(10) . . ?
C11 O6 Rb1 118.6(8) . . ?
C11 O6 C14 116.9(11) . . ?
C14 O6 Rb1 120.4(7) . . ?
C6 O8 Rb1 106.8(8) . . ?
C15 O8 Rb1 108.9(9) . . ?
C15 O8 C6 115.0(11) . . ?
C7 O10 Rb1 120.1(8) . . ?
C12 O10 Rb1 121.8(9) . . ?
C12 O10 C7 110.2(11) . . ?
O5 C4 C15 108.8(12) . . ?
O8 C6 Rb1 51.5(7) . . ?
O8 C6 C12 109.5(13) . . ?
C12 C6 Rb1 84.6(9) . . ?
O10 C7 C13 108.2(12) . . ?
O6 C11 C26 110.7(11) . . ?
O10 C12 C6 110.4(13) . . ?
O4 C13 Rb1 55.0(7) . . ?
O4 C13 C7 113.2(12) . . ?
C7 C13 Rb1 85.9(8) . . ?
O6 C14 C23 115.0(11) . . ?
O8 C15 Rb1 50.0(7) . . ?
O8 C15 C4 110.0(12) . . ?
C4 C15 Rb1 86.5(8) . . ?
O2 C23 C14 107.3(12) . . ?
O5 C24 C25 110.0(11) . . ?
O2 C25 C24 110.6(11) . . ?
O4 C26 Rb1 54.4(7) . . ?
O4 C26 C11 109.1(11) . . ?
C11 C26 Rb1 88.2(8) . . ?
O1 Rb2 O12 104.4(3) . . ?
O1 Rb2 C3 21.1(2) . . ?
O1 Rb2 C9 95.7(3) . . ?
O1 Rb2 C17 22.26(18) . . ?
O1 Rb2 C19 40.5(3) . . ?
O1 Rb2 C20 125.9(3) . . ?
O3 Rb2 O1 105.8(3) . . ?
O3 Rb2 O12 105.8(2) . . ?
O3 Rb2 C3 95.1(3) . . ?
O3 Rb2 C9 22.3(2) . . ?
O3 Rb2 C17 128.1(3) . . ?
O3 Rb2 C19 139.9(3) . . ?
O3 Rb2 C20 96.5(3) . . ?
O7 Rb2 O1 141.0(3) . . ?
O7 Rb2 O3 58.6(3) . . ?
O7 Rb2 O12 55.4(2) . . ?
O7 Rb2 C3 147.3(3) . . ?
O7 Rb2 C9 79.0(3) . . ?
O7 Rb2 C17 147.7(3) . . ?
O7 Rb2 C19 128.3(3) . . ?
O7 Rb2 C20 39.2(2) . . ?
O9 Rb2 O1 57.1(3) . . ?
O9 Rb2 O3 140.4(3) . . ?
O9 Rb2 O7 109.9(3) . . ?
O9 Rb2 O12 54.8(3) . . ?
O9 Rb2 C3 76.9(3) . . ?
O9 Rb2 C9 147.4(3) . . ?
O9 Rb2 C17 42.0(3) . . ?
O9 Rb2 C19 19.2(2) . . ?
O9 Rb2 C20 74.2(3) . . ?
O11 Rb2 O1 56.3(2) . . ?
O11 Rb2 O3 57.2(3) . . ?
O11 Rb2 O7 115.2(2) . . ?
O11 Rb2 O9 112.8(3) . . ?
O11 Rb2 O12 140.3(3) . . ?
O11 Rb2 C3 39.4(2) . . ?
O11 Rb2 C9 40.5(2) . . ?
O11 Rb2 C17 75.9(2) . . ?
O11 Rb2 C19 96.7(3) . . ?
O11 Rb2 C20 147.9(3) . . ?
O12 Rb2 C3 125.4(3) . . ?
O12 Rb2 C9 128.0(3) . . ?
O12 Rb2 C17 96.0(3) . . ?
O12 Rb2 C19 73.8(3) . . ?
O12 Rb2 C20 21.47(19) . . ?
C3 Rb2 C19 58.8(3) . . ?
C3 Rb2 C20 146.7(3) . . ?
C9 Rb2 C3 79.9(3) . . ?
C9 Rb2 C17 116.3(3) . . ?
C9 Rb2 C19 135.9(3) . . ?
C9 Rb2 C20 117.9(2) . . ?
C17 Rb2 C3 36.8(3) . . ?
C17 Rb2 C19 22.9(2) . . ?
C17 Rb2 C20 116.1(3) . . ?
C20 Rb2 C19 93.4(3) . . ?
C3 O1 Rb2 107.2(8) . . ?
C17 O1 Rb2 102.0(8) . . ?
C17 O1 C3 111.3(10) . . ?
C5 O3 Rb2 117.1(9) . . ?
C5 O3 C9 120.8(12) . . ?
C9 O3 Rb2 104.3(8) . . ?
C10 O7 Rb2 120.2(8) . . ?
C18 O7 Rb2 117.3(9) . . ?
C18 O7 C10 113.7(11) . . ?
C16 O9 Rb2 123.9(9) . . ?
C19 O9 Rb2 116.8(8) . . ?
C19 O9 C16 118.6(12) . . ?
C21 O11 Rb2 120.5(7) . . ?
C22 O11 Rb2 119.7(8) . . ?
C22 O11 C21 112.4(9) . . ?
C8 O12 Rb2 106.2(9) . . ?
C20 O12 Rb2 104.2(8) . . ?
C20 O12 C8 113.3(10) . . ?
O1 C3 Rb2 51.6(6) . . ?
O1 C3 C21 108.6(11) . . ?
C21 C3 Rb2 82.7(8) . . ?
O3 C5 C18 116.7(13) . . ?
O12 C8 Rb2 52.7(7) . . ?
O12 C8 C16 109.3(12) . . ?
C16 C8 Rb2 83.4(8) . . ?
O3 C9 Rb2 53.4(7) . . ?
O3 C9 C22 111.0(13) . . ?
C22 C9 Rb2 87.2(8) . . ?
O7 C10 C20 109.1(12) . . ?
O9 C16 C8 107.5(13) . . ?
O1 C17 Rb2 55.7(7) . . ?
O1 C17 C19 116.8(13) . . ?
C19 C17 Rb2 83.8(8) . . ?
O7 C18 C5 120.7(14) . . ?
O9 C19 Rb2 44.0(6) . . ?
O9 C19 C17 116.9(13) . . ?
C17 C19 Rb2 73.3(8) . . ?
O12 C20 Rb2 54.3(7) . . ?
O12 C20 C10 107.9(11) . . ?
C10 C20 Rb2 84.5(8) . . ?
O11 C21 C3 109.2(10) . . ?
O11 C22 C9 107.9(11) . . ?
O13 C1 C2 118.5(7) . . ?
O13 C1 C27 124.7(8) . . ?
C27 C1 C2 116.7(11) . . ?

loop_
_geom_bond_atom_site_label_1
_geom_bond_atom_site_label_2
_geom_bond_distance
_geom_bond_site_symmetry_2
_geom_bond_publ_flag
I1 Cu3 2.5807(12) . ?
I1 Cu4 2.5632(13) . ?
I1 Cu6 2.497(6) 7_585 ?
I1 Cu7 2.564(4) . ?
I1 Rb1 3.9748(15) . ?
I2 Cu4 2.5783(12) . ?
I2 Cu4 2.5783(12) 7_585 ?
I2 Cu7 2.588(9) . ?
I2 Cu8 2.456(11) . ?
I2 Rb2 4.157(2) . ?
I3 Cu3 2.5350(17) . ?
I3 Cu5 2.5438(17) . ?
I3 Cu6 2.611(6) . ?
I3 Cu6 2.611(6) 7_585 ?
I4 Cu4 2.5666(14) . ?
I4 Cu5 2.5764(12) . ?
I4 Cu6 2.591(6) 7_585 ?
I4 Cu8 2.633(6) . ?
I4 Rb2 3.8899(16) . ?
Cu3 Cu4 2.7621(15) . ?
Cu3 Cu4 2.7620(15) 7_585 ?
Cu3 Cu5 2.7656(18) . ?
Cu3 Rb1 3.8574(19) . ?
Cu4 Cu4 2.764(2) 7_585 ?
Cu4 Cu5 2.7697(16) . ?
Cu6 Cu6 2.809(13) 7_585 ?
Cu6 Cu7 2.795(10) . ?
Cu6 Cu8 2.706(10) . ?
Cu7 Cu8 2.707(13) . ?
Cu8 Rb2 3.298(9) . ?
Rb1 O2 3.083(10) . ?
Rb1 O4 3.039(10) . ?
Rb1 O5 2.985(10) . ?
Rb1 O6 2.999(10) . ?
Rb1 O8 3.000(9) . ?
Rb1 O10 2.885(10) . ?
Rb1 C6 3.669(15) . ?
Rb1 C13 3.621(15) . ?
Rb1 C15 3.707(15) . ?
Rb1 C26 3.638(14) . ?
O2 C23 1.411(8) . ?
O2 C25 1.420(8) . ?
O4 C13 1.412(8) . ?
O4 C26 1.420(8) . ?
O5 C4 1.419(8) . ?
O5 C24 1.417(8) . ?
O6 C11 1.410(8) . ?
O6 C14 1.415(8) . ?
O8 C6 1.416(8) . ?
O8 C15 1.413(8) . ?
O10 C7 1.421(8) . ?
O10 C12 1.406(8) . ?
C4 C15 1.454(12) . ?
C6 C12 1.452(12) . ?
C7 C13 1.442(12) . ?
C11 C26 1.460(12) . ?
C14 C23 1.451(12) . ?
C24 C25 1.454(12) . ?
Rb2 O1 3.042(10) . ?
Rb2 O3 2.961(9) . ?
Rb2 O7 2.955(10) . ?
Rb2 O9 2.911(10) . ?
Rb2 O11 2.906(10) . ?
Rb2 O12 3.106(10) . ?
Rb2 C3 3.706(14) . ?
Rb2 C9 3.572(14) . ?
Rb2 C17 3.602(14) . ?
Rb2 C19 3.740(14) . ?
Rb2 C20 3.707(15) . ?
O1 C3 1.399(8) . ?
O1 C17 1.395(8) . ?
O3 C5 1.385(8) . ?
O3 C9 1.398(8) . ?
O7 C10 1.402(8) . ?
O7 C18 1.397(8) . ?
O9 C16 1.395(8) . ?
O9 C19 1.377(8) . ?
O11 C21 1.400(8) . ?
O11 C22 1.399(8) . ?
O12 C8 1.405(8) . ?
O12 C20 1.400(8) . ?
C3 C21 1.483(12) . ?
C5 C18 1.460(12) . ?
C8 C16 1.475(12) . ?
C9 C22 1.480(12) . ?
C10 C20 1.477(12) . ?
C17 C19 1.463(12) . ?
O13 C1 1.232(12) . ?
C1 C2 1.503(11) . ?
C1 C27 1.460(11) . ?
